data_7013996
loop_
_publ_author_name
'Raubenheimer, Helgard G.'
'du Toit, Aletta'
'du Toit, Maria'
'An, Jin'
'van Niekerk, Lizette'
'Cronje, Stephanie'
'Esterhuysen, Catharine'
'Crouch, Andrew M.'

_publ_section_title
;
 Anionic Fischer-type carbene complexes as bidentate (N,O) ligands.
;
_journal_issue 8
_journal_name_full 'Dalton transactions (Cambridge, England : 2003)'
_journal_page_first 1173
_journal_page_last 1180
_journal_paper_doi 10.1039/b316998g
_journal_year 2004
_chemical_formula_moiety 'C20 H14 Cr N O6 S Ti'
_chemical_formula_sum 'C20 H14 Cr N O6 S Ti'
_chemical_formula_weight 496.28
_chemical_name_systematic
;
?
;
_space_group_IT_number 14
_symmetry_cell_setting monoclinic
_symmetry_space_group_name_Hall '-P 2yn'
_symmetry_space_group_name_H-M 'P 1 21/n 1'
_atom_sites_solution_hydrogens geom
_atom_sites_solution_primary direct
_atom_sites_solution_secondary difmap
_audit_creation_method SHELXL-97
_cell_angle_alpha 90.00
_cell_angle_beta 107.5150(10)
_cell_angle_gamma 90.00
_cell_formula_units_Z 4
_cell_length_a 13.4282(3)
_cell_length_b 11.1154(3)
_cell_length_c 14.7384(3)
_cell_measurement_reflns_used 13636
_cell_measurement_temperature 295(2)
_cell_measurement_theta_max 27.48
_cell_measurement_theta_min 0.41
_cell_volume 2097.86(9)
_computing_cell_refinement 'DENZO-SMN (Otwinowski & Minor, 1997)'
_computing_data_collection 'COLLECT (Nonius, 1998)'
_computing_data_reduction 'DENZO-SMN (Otwinowski & Minor, 1997)'
_computing_molecular_graphics 'ORTEP-III for Windows (Farrugia,1997)'
_computing_publication_material 'SHELX-97 (Sheldrick, 1997)'
_computing_structure_refinement 'SHELXL-97 (Sheldrick, 1997)'
_computing_structure_solution 'SHELXS-97 (Sheldrick, 1990)'
_diffrn_ambient_temperature 295(2)
_diffrn_measured_fraction_theta_full 0.998
_diffrn_measured_fraction_theta_max 0.998
_diffrn_measurement_device_type 'Nonius Kappa CCD'
_diffrn_measurement_method '\f and \w scans to fill Ewald sphere'
_diffrn_radiation_monochromator graphite
_diffrn_radiation_source 'fine-focus sealed tube'
_diffrn_radiation_type MoK\a
_diffrn_radiation_wavelength 0.71073
_diffrn_reflns_av_R_equivalents 0.0469
_diffrn_reflns_av_sigmaI/netI 0.0499
_diffrn_reflns_limit_h_max 17
_diffrn_reflns_limit_h_min -17
_diffrn_reflns_limit_k_max 10
_diffrn_reflns_limit_k_min -14
_diffrn_reflns_limit_l_max 19
_diffrn_reflns_limit_l_min -13
_diffrn_reflns_number 10261
_diffrn_reflns_theta_full 27.48
_diffrn_reflns_theta_max 27.48
_diffrn_reflns_theta_min 1.80
_exptl_absorpt_coefficient_mu 1.034
_exptl_absorpt_correction_T_max 0.7466
_exptl_absorpt_correction_T_min 0.7135
_exptl_absorpt_correction_type none
_exptl_crystal_colour 'dark purple'
_exptl_crystal_density_diffrn 1.571
_exptl_crystal_density_method 'not measured'
_exptl_crystal_description prism
_exptl_crystal_F_000 1004
_exptl_crystal_size_max 0.35
_exptl_crystal_size_mid 0.32
_exptl_crystal_size_min 0.30
_refine_diff_density_max 0.422
_refine_diff_density_min -0.633
_refine_diff_density_rms 0.133
_refine_ls_extinction_method none
_refine_ls_goodness_of_fit_ref 1.044
_refine_ls_hydrogen_treatment constr
_refine_ls_matrix_type full
_refine_ls_number_parameters 271
_refine_ls_number_reflns 4796
_refine_ls_number_restraints 0
_refine_ls_restrained_S_all 1.044
_refine_ls_R_factor_all 0.0535
_refine_ls_R_factor_gt 0.0360
_refine_ls_shift/su_max 0.001
_refine_ls_shift/su_mean 0.000
_refine_ls_structure_factor_coef Fsqd
_refine_ls_weighting_details 'calc w=1/[\s^2^(Fo^2^)+(0.0386P)^2^+1.0074P] where P=(Fo^2^+2Fc^2^)/3'
_refine_ls_weighting_scheme calc
_refine_ls_wR_factor_gt 0.0877
_refine_ls_wR_factor_ref 0.0942
_reflns_number_gt 3876
_reflns_number_total 4796
_reflns_threshold_expression >2sigma(I)
_cod_data_source_file b316998g.txt
_cod_data_source_block 10
_cod_original_sg_symbol_H-M P21/n
_cod_database_code 7013996

loop_
_symmetry_equiv_pos_as_xyz
'x, y, z'
'-x+1/2, y+1/2, -z+1/2'
'-x, -y, -z'
'x-1/2, -y-1/2, z-1/2'

loop_
_atom_site_label
_atom_site_type_symbol
_atom_site_fract_x
_atom_site_fract_y
_atom_site_fract_z
_atom_site_U_iso_or_equiv
_atom_site_adp_type
_atom_site_occupancy
_atom_site_symmetry_multiplicity
_atom_site_calc_flag
_atom_site_refinement_flags
_atom_site_disorder_assembly
_atom_site_disorder_group
C11 C 0.75983(16) -0.07012(18) 0.01540(14) 0.0342(4) Uani 1 1 d . . .
C12 C 0.67125(16) -0.06002(18) -0.07451(14) 0.0339(4) Uani 1 1 d . . .
C13 C 0.53176(19) -0.0079(2) -0.21459(17) 0.0489(6) Uani 1 1 d . . .
H13 H 0.4792 0.0265 -0.2640 0.059 Uiso 1 1 calc R . .
C14 C 0.56035(16) -0.1252(2) -0.21145(15) 0.0397(5) Uani 1 1 d . . .
C15 C 0.5145(2) -0.2172(3) -0.28579(17) 0.0587(7) Uani 1 1 d . . .
H151 H 0.4477 -0.1898 -0.3253 0.088 Uiso 1 1 calc R . .
H152 H 0.5059 -0.2916 -0.2559 0.088 Uiso 1 1 calc R . .
H153 H 0.5601 -0.2294 -0.3241 0.088 Uiso 1 1 calc R . .
C21 C 0.6053(2) -0.3279(3) 0.0201(2) 0.0648(8) Uani 1 1 d . . .
H21 H 0.5795 -0.2558 0.0359 0.078 Uiso 1 1 calc R . .
C22 C 0.5624(2) -0.3931(3) -0.0612(2) 0.0739(9) Uani 1 1 d . . .
H22 H 0.5022 -0.3737 -0.1098 0.089 Uiso 1 1 calc R . .
C23 C 0.6250(4) -0.4935(3) -0.0578(3) 0.0903(13) Uani 1 1 d . . .
H23 H 0.6147 -0.5533 -0.1038 0.108 Uiso 1 1 calc R . .
C24 C 0.7060(3) -0.4880(3) 0.0271(3) 0.0838(11) Uani 1 1 d . . .
H24 H 0.7596 -0.5438 0.0479 0.101 Uiso 1 1 calc R . .
C25 C 0.6933(3) -0.3869(3) 0.0745(2) 0.0708(8) Uani 1 1 d . . .
H25 H 0.7365 -0.3620 0.1335 0.085 Uiso 1 1 calc R . .
C31 C 0.8898(3) -0.3911(6) -0.0689(3) 0.1017(16) Uani 1 1 d . . .
H31 H 0.9369 -0.4149 -0.0114 0.122 Uiso 1 1 calc R . .
C32 C 0.8182(4) -0.4621(3) -0.1286(3) 0.0893(13) Uani 1 1 d . . .
H32 H 0.8081 -0.5437 -0.1205 0.107 Uiso 1 1 calc R . .
C33 C 0.7627(2) -0.3921(5) -0.2038(2) 0.0827(12) Uani 1 1 d . . .
H33 H 0.7071 -0.4159 -0.2555 0.099 Uiso 1 1 calc R . .
C34 C 0.8065(4) -0.2797(4) -0.1863(4) 0.0977(15) Uani 1 1 d . . .
H34 H 0.7863 -0.2126 -0.2252 0.117 Uiso 1 1 calc R . .
C35 C 0.8819(4) -0.2832(5) -0.1055(5) 0.1117(19) Uani 1 1 d . . .
H35 H 0.9237 -0.2182 -0.0781 0.134 Uiso 1 1 calc R . .
C111 C 0.8879(2) 0.1793(2) 0.20414(18) 0.0536(6) Uani 1 1 d . . .
C112 C 0.8075(2) -0.0466(2) 0.20274(16) 0.0496(6) Uani 1 1 d . . .
C113 C 0.6885(2) 0.1281(2) 0.10588(18) 0.0529(6) Uani 1 1 d . . .
C114 C 0.82714(18) 0.1741(2) 0.01425(17) 0.0440(5) Uani 1 1 d . . .
C115 C 0.95320(19) 0.0063(2) 0.11214(16) 0.0445(5) Uani 1 1 d . . .
N1 N 0.64043(13) -0.15470(15) -0.13024(11) 0.0332(4) Uani 1 1 d . . .
O11 O 0.79312(12) -0.17710(13) 0.02585(10) 0.0422(4) Uani 1 1 d . . .
O111 O 0.9299(2) 0.2467(2) 0.26118(15) 0.0892(7) Uani 1 1 d . . .
O112 O 0.79594(19) -0.1159(2) 0.25525(15) 0.0828(7) Uani 1 1 d . . .
O113 O 0.60966(18) 0.1666(2) 0.10472(18) 0.0921(8) Uani 1 1 d . . .
O114 O 0.83248(17) 0.24245(18) -0.04229(15) 0.0701(5) Uani 1 1 d . . .
O115 O 1.03330(15) -0.0270(2) 0.11134(16) 0.0731(6) Uani 1 1 d . . .
Ti1 Ti 0.72616(3) -0.32108(3) -0.06674(3) 0.03304(11) Uani 1 1 d . . .
Cr1 Cr 0.82125(3) 0.06675(3) 0.11076(2) 0.03526(10) Uani 1 1 d . . .
S1 S 0.60385(5) 0.06849(5) -0.11727(4) 0.04873(16) Uani 1 1 d . . .

loop_
_atom_site_aniso_label
_atom_site_aniso_U_11
_atom_site_aniso_U_22
_atom_site_aniso_U_33
_atom_site_aniso_U_23
_atom_site_aniso_U_13
_atom_site_aniso_U_12
C11 0.0365(10) 0.0319(11) 0.0339(10) -0.0011(8) 0.0102(8) 0.0016(8)
C12 0.0366(10) 0.0289(10) 0.0356(10) 0.0016(8) 0.0102(8) 0.0038(8)
C13 0.0461(13) 0.0455(14) 0.0456(12) 0.0049(11) -0.0006(10) 0.0090(10)
C14 0.0362(11) 0.0447(13) 0.0353(10) 0.0018(9) 0.0065(8) 0.0000(9)
C15 0.0585(16) 0.0593(17) 0.0454(13) -0.0085(12) -0.0036(11) -0.0024(13)
C21 0.0766(19) 0.0582(17) 0.0786(19) 0.0091(15) 0.0522(17) 0.0042(15)
C22 0.0551(17) 0.094(3) 0.074(2) 0.0166(19) 0.0225(14) -0.0247(17)
C23 0.142(4) 0.0516(19) 0.104(3) -0.0200(19) 0.077(3) -0.048(2)
C24 0.107(3) 0.0550(19) 0.108(3) 0.037(2) 0.061(2) 0.0174(19)
C25 0.085(2) 0.083(2) 0.0509(15) 0.0169(15) 0.0294(15) -0.0057(18)
C31 0.061(2) 0.173(5) 0.065(2) -0.015(3) 0.0093(16) 0.056(3)
C32 0.140(4) 0.0374(15) 0.129(3) 0.0019(19) 0.100(3) 0.0224(19)
C33 0.0506(16) 0.151(4) 0.0502(16) -0.038(2) 0.0204(13) -0.004(2)
C34 0.119(3) 0.085(3) 0.132(3) 0.056(3) 0.102(3) 0.053(3)
C35 0.080(3) 0.107(3) 0.181(5) -0.074(4) 0.089(3) -0.043(3)
C111 0.0669(16) 0.0453(14) 0.0514(13) -0.0082(12) 0.0221(12) -0.0132(12)
C112 0.0627(15) 0.0474(14) 0.0397(12) -0.0067(11) 0.0167(11) -0.0075(12)
C113 0.0577(15) 0.0506(15) 0.0558(14) -0.0105(12) 0.0252(12) -0.0006(12)
C114 0.0473(13) 0.0332(12) 0.0521(13) -0.0016(10) 0.0158(10) 0.0019(10)
C115 0.0464(13) 0.0391(13) 0.0460(12) 0.0074(10) 0.0109(10) 0.0000(10)
N1 0.0334(8) 0.0321(9) 0.0325(8) -0.0006(7) 0.0077(7) 0.0026(7)
O11 0.0486(9) 0.0307(8) 0.0388(7) -0.0029(6) 0.0002(6) 0.0068(6)
O111 0.1157(19) 0.0766(15) 0.0740(14) -0.0380(12) 0.0265(13) -0.0483(14)
O112 0.1205(19) 0.0725(15) 0.0635(12) 0.0161(11) 0.0399(13) -0.0128(14)
O113 0.0663(14) 0.116(2) 0.1043(17) -0.0165(15) 0.0415(13) 0.0244(13)
O114 0.0830(14) 0.0528(11) 0.0783(13) 0.0234(11) 0.0300(11) 0.0006(10)
O115 0.0533(11) 0.0760(14) 0.0923(15) 0.0264(12) 0.0254(10) 0.0185(10)
Ti1 0.0370(2) 0.02603(19) 0.03656(19) -0.00066(15) 0.01181(15) 0.00175(14)
Cr1 0.04059(19) 0.03019(19) 0.03577(18) -0.00467(14) 0.01267(14) -0.00389(14)
S1 0.0551(4) 0.0323(3) 0.0503(3) 0.0017(2) 0.0031(3) 0.0117(2)

loop_
_atom_type_symbol
_atom_type_description
_atom_type_scat_dispersion_real
_atom_type_scat_dispersion_imag
_atom_type_scat_source
C C 0.0033 0.0016 'International Tables Vol C Tables 4.2.6.8 and 6.1.1.4'
H H 0.0000 0.0000 'International Tables Vol C Tables 4.2.6.8 and 6.1.1.4'
N N 0.0061 0.0033 'International Tables Vol C Tables 4.2.6.8 and 6.1.1.4'
O O 0.0106 0.0060 'International Tables Vol C Tables 4.2.6.8 and 6.1.1.4'
Ti Ti 0.2776 0.4457 'International Tables Vol C Tables 4.2.6.8 and 6.1.1.4'
Cr Cr 0.3209 0.6236 'International Tables Vol C Tables 4.2.6.8 and 6.1.1.4'
S S 0.1246 0.1234 'International Tables Vol C Tables 4.2.6.8 and 6.1.1.4'

loop_
_geom_angle_atom_site_label_1
_geom_angle_atom_site_label_2
_geom_angle_atom_site_label_3
_geom_angle
_geom_angle_site_symmetry_1
_geom_angle_site_symmetry_3
_geom_angle_publ_flag
O11 C11 C12 109.68(17) . . ?
O11 C11 Cr1 123.77(15) . . ?
C12 C11 Cr1 126.56(14) . . ?
N1 C12 C11 120.50(17) . . ?
N1 C12 S1 113.86(15) . . ?
C11 C12 S1 125.61(15) . . ?
C14 C13 S1 111.63(17) . . ?
C14 C13 H13 124.2 . . ?
S1 C13 H13 124.2 . . ?
C13 C14 N1 113.2(2) . . ?
C13 C14 C15 125.8(2) . . ?
N1 C14 C15 121.0(2) . . ?
C14 C15 H151 109.5 . . ?
C14 C15 H152 109.5 . . ?
H151 C15 H152 109.5 . . ?
C14 C15 H153 109.5 . . ?
H151 C15 H153 109.5 . . ?
H152 C15 H153 109.5 . . ?
C22 C21 C25 108.6(3) . . ?
C22 C21 Ti1 73.67(16) . . ?
C25 C21 Ti1 73.80(15) . . ?
C22 C21 H21 125.7 . . ?
C25 C21 H21 125.7 . . ?
Ti1 C21 H21 118.7 . . ?
C21 C22 C23 107.6(3) . . ?
C21 C22 Ti1 72.53(16) . . ?
C23 C22 Ti1 73.36(17) . . ?
C21 C22 H22 126.2 . . ?
C23 C22 H22 126.2 . . ?
Ti1 C22 H22 119.8 . . ?
C22 C23 C24 107.4(3) . . ?
C22 C23 Ti1 72.56(16) . . ?
C24 C23 Ti1 73.10(18) . . ?
C22 C23 H23 126.3 . . ?
C24 C23 H23 126.3 . . ?
Ti1 C23 H23 119.9 . . ?
C25 C24 C23 108.3(3) . . ?
C25 C24 Ti1 73.04(17) . . ?
C23 C24 Ti1 72.90(18) . . ?
C25 C24 H24 125.9 . . ?
C23 C24 H24 125.9 . . ?
Ti1 C24 H24 120.0 . . ?
C24 C25 C21 108.2(3) . . ?
C24 C25 Ti1 73.67(17) . . ?
C21 C25 Ti1 72.27(15) . . ?
C24 C25 H25 125.9 . . ?
C21 C25 H25 125.9 . . ?
Ti1 C25 H25 120.0 . . ?
C35 C31 C32 108.4(4) . . ?
C35 C31 Ti1 74.9(2) . . ?
C32 C31 Ti1 73.45(19) . . ?
C35 C31 H31 125.8 . . ?
C32 C31 H31 125.8 . . ?
Ti1 C31 H31 117.8 . . ?
C31 C32 C33 107.6(3) . . ?
C31 C32 Ti1 73.15(18) . . ?
C33 C32 Ti1 73.35(17) . . ?
C31 C32 H32 126.2 . . ?
C33 C32 H32 126.2 . . ?
Ti1 C32 H32 119.2 . . ?
C34 C33 C32 105.4(3) . . ?
C34 C33 Ti1 73.87(18) . . ?
C32 C33 Ti1 72.61(16) . . ?
C34 C33 H33 127.3 . . ?
C32 C33 H33 127.3 . . ?
Ti1 C33 H33 118.4 . . ?
C35 C34 C33 108.3(4) . . ?
C35 C34 Ti1 73.6(2) . . ?
C33 C34 Ti1 72.38(17) . . ?
C35 C34 H34 125.9 . . ?
C33 C34 H34 125.9 . . ?
Ti1 C34 H34 119.9 . . ?
C31 C35 C34 110.3(4) . . ?
C31 C35 Ti1 72.9(2) . . ?
C34 C35 Ti1 74.2(2) . . ?
C31 C35 H35 124.8 . . ?
C34 C35 H35 124.8 . . ?
Ti1 C35 H35 119.7 . . ?
O111 C111 Cr1 178.9(3) . . ?
O112 C112 Cr1 177.4(2) . . ?
O113 C113 Cr1 178.4(3) . . ?
O114 C114 Cr1 177.6(2) . . ?
O115 C115 Cr1 177.8(2) . . ?
C12 N1 C14 111.39(17) . . ?
C12 N1 Ti1 111.95(12) . . ?
C14 N1 Ti1 136.61(14) . . ?
C11 O11 Ti1 124.48(13) . . ?
O11 Ti1 N1 73.11(6) . . ?
O11 Ti1 C31 92.40(15) . . ?
N1 Ti1 C31 129.66(16) . . ?
O11 Ti1 C32 125.74(13) . . ?
N1 Ti1 C32 131.09(11) . . ?
C31 Ti1 C32 33.39(15) . . ?
O11 Ti1 C21 84.39(9) . . ?
N1 Ti1 C21 84.35(8) . . ?
C31 Ti1 C21 143.27(14) . . ?
C32 Ti1 C21 136.17(11) . . ?
O11 Ti1 C33 130.41(11) . . ?
N1 Ti1 C33 97.62(13) . . ?
C31 Ti1 C33 55.79(11) . . ?
C32 Ti1 C33 34.05(13) . . ?
C21 Ti1 C33 144.35(12) . . ?
O11 Ti1 C35 77.68(11) . . ?
N1 Ti1 C35 97.66(18) . . ?
C31 Ti1 C35 32.22(17) . . ?
C32 Ti1 C35 54.34(14) . . ?
C21 Ti1 C35 160.45(15) . . ?
C33 Ti1 C35 54.89(13) . . ?
O11 Ti1 C22 116.88(10) . . ?
N1 Ti1 C22 85.83(10) . . ?
C31 Ti1 C22 140.8(2) . . ?
C32 Ti1 C22 113.06(14) . . ?
C21 Ti1 C22 33.79(11) . . ?
C33 Ti1 C22 110.61(13) . . ?
C35 Ti1 C22 165.34(14) . . ?
O11 Ti1 C25 79.80(10) . . ?
N1 Ti1 C25 114.56(10) . . ?
C31 Ti1 C25 109.47(14) . . ?
C32 Ti1 C25 113.24(13) . . ?
C21 Ti1 C25 33.93(10) . . ?
C33 Ti1 C25 142.38(15) . . ?
C35 Ti1 C25 132.8(2) . . ?
C22 Ti1 C25 56.23(11) . . ?
O11 Ti1 C34 97.61(16) . . ?
N1 Ti1 C34 79.64(9) . . ?
C31 Ti1 C34 54.22(14) . . ?
C32 Ti1 C34 55.22(12) . . ?
C21 Ti1 C34 162.47(13) . . ?
C33 Ti1 C34 33.75(15) . . ?
C35 Ti1 C34 32.14(16) . . ?
C22 Ti1 C34 136.63(18) . . ?
C25 Ti1 C34 163.56(14) . . ?
O11 Ti1 C23 135.41(10) . . ?
N1 Ti1 C23 117.44(13) . . ?
C31 Ti1 C23 106.7(2) . . ?
C32 Ti1 C23 81.91(13) . . ?
C21 Ti1 C23 56.22(11) . . ?
C33 Ti1 C23 92.71(14) . . ?
C35 Ti1 C23 135.95(16) . . ?
C22 Ti1 C23 34.08(13) . . ?
C25 Ti1 C23 56.02(12) . . ?
C34 Ti1 C23 126.38(17) . . ?
O11 Ti1 C24 108.37(12) . . ?
N1 Ti1 C24 139.14(10) . . ?
C31 Ti1 C24 91.17(18) . . ?
C32 Ti1 C24 82.55(12) . . ?
C21 Ti1 C24 55.94(11) . . ?
C33 Ti1 C24 109.09(16) . . ?
C35 Ti1 C24 122.9(2) . . ?
C22 Ti1 C24 56.34(13) . . ?
C25 Ti1 C24 33.29(12) . . ?
C34 Ti1 C24 137.77(13) . . ?
C23 Ti1 C24 34.00(13) . . ?
C111 Cr1 C114 90.72(10) . . ?
C111 Cr1 C113 91.36(12) . . ?
C114 Cr1 C113 89.79(11) . . ?
C111 Cr1 C115 89.45(11) . . ?
C114 Cr1 C115 88.91(10) . . ?
C113 Cr1 C115 178.48(11) . . ?
C111 Cr1 C112 92.64(10) . . ?
C114 Cr1 C112 176.25(10) . . ?
C113 Cr1 C112 88.47(12) . . ?
C115 Cr1 C112 92.78(11) . . ?
C111 Cr1 C11 173.91(10) . . ?
C114 Cr1 C11 92.98(9) . . ?
C113 Cr1 C11 93.50(10) . . ?
C115 Cr1 C11 85.78(9) . . ?
C112 Cr1 C11 83.82(9) . . ?
C13 S1 C12 89.87(11) . . ?

loop_
_geom_bond_atom_site_label_1
_geom_bond_atom_site_label_2
_geom_bond_distance
_geom_bond_site_symmetry_2
_geom_bond_publ_flag
C11 O11 1.263(2) . ?
C11 C12 1.495(3) . ?
C11 Cr1 2.067(2) . ?
C12 N1 1.323(3) . ?
C12 S1 1.707(2) . ?
C13 C14 1.357(3) . ?
C13 S1 1.697(2) . ?
C13 H13 0.9300 . ?
C14 N1 1.386(3) . ?
C14 C15 1.489(3) . ?
C15 H151 0.9600 . ?
C15 H152 0.9600 . ?
C15 H153 0.9600 . ?
C21 C22 1.371(4) . ?
C21 C25 1.378(4) . ?
C21 Ti1 2.351(2) . ?
C21 H21 0.9300 . ?
C22 C23 1.389(5) . ?
C22 Ti1 2.365(3) . ?
C22 H22 0.9300 . ?
C23 C24 1.390(5) . ?
C23 Ti1 2.375(3) . ?
C23 H23 0.9300 . ?
C24 C25 1.360(5) . ?
C24 Ti1 2.378(3) . ?
C24 H24 0.9300 . ?
C25 Ti1 2.370(3) . ?
C25 H25 0.9300 . ?
C31 C35 1.306(7) . ?
C31 C32 1.346(6) . ?
C31 Ti1 2.341(3) . ?
C31 H31 0.9300 . ?
C32 C33 1.376(5) . ?
C32 Ti1 2.344(3) . ?
C32 H32 0.9300 . ?
C33 C34 1.372(6) . ?
C33 Ti1 2.354(3) . ?
C33 H33 0.9300 . ?
C34 C35 1.311(6) . ?
C34 Ti1 2.372(3) . ?
C34 H34 0.9300 . ?
C35 Ti1 2.365(3) . ?
C35 H35 0.9300 . ?
C111 O111 1.141(3) . ?
C111 Cr1 1.876(2) . ?
C112 O112 1.135(3) . ?
C112 Cr1 1.900(3) . ?
C113 O113 1.138(3) . ?
C113 Cr1 1.889(3) . ?
C114 O114 1.146(3) . ?
C114 Cr1 1.876(2) . ?
C115 O115 1.141(3) . ?
C115 Cr1 1.890(2) . ?
N1 Ti1 2.2300(17) . ?
O11 Ti1 2.1197(15) . ?
